data_1554252
loop_
_publ_author_name
'Cao, Chen'
'Chen, Wen-Cheng'
'Tian, Shuang'
'Chen, Jia-Xiong'
'Wang, Zhong-Yi'
'Zheng, Xu-Hui'
'Ding, Chong-Wei'
'Li, Jing-Hong'
'Zhu, Jie-Ji'
'Zhu, Ze-Lin'
'Tong, Qing-Xiao'
'Lee, Chun-Sing'

_publ_section_title
;
 A novel D--\p--A blue fluorophore based on [1,2,4]triazolo[1,5-a]pyridine
 as an electron acceptor and its application in organic light-emitting
 diodes
;
_journal_issue 6
_journal_name_full 'Materials Chemistry Frontiers'
_journal_page_first 1071
_journal_paper_doi 10.1039/C8QM00678D
_journal_volume 3
_journal_year 2019
_chemical_formula_sum 'C45 H29 N5'
_chemical_formula_weight 639.73
_space_group_crystal_system triclinic
_space_group_IT_number 2
_space_group_name_Hall '-P 1'
_space_group_name_H-M_alt 'P -1'
_atom_sites_solution_hydrogens geom
_audit_creation_method SHELXL-2016/6
_audit_update_record
;
2018-11-29 deposited with the CCDC.	2019-03-29 downloaded from the CCDC.
;
_cell_angle_alpha 110.467(2)
_cell_angle_beta 98.648(2)
_cell_angle_gamma 96.716(2)
_cell_formula_units_Z 2
_cell_length_a 8.9145(3)
_cell_length_b 13.2762(4)
_cell_length_c 14.5859(5)
_cell_measurement_reflns_used 8464
_cell_measurement_temperature 173(2)
_cell_measurement_theta_max 74.29
_cell_measurement_theta_min 3.88
_cell_volume 1571.88(9)
_computing_cell_refinement 'Bruker Saint'
_computing_data_collection 'Bruker Apex3'
_computing_data_reduction 'Bruker Saint'
_computing_structure_refinement 'SHELXL-2016/6 (Sheldrick, 2016)'
_computing_structure_solution 'SHELXT 2014/5 (Sheldrick, 2014)'
_diffrn_ambient_temperature 173(2)
_diffrn_measured_fraction_theta_full 0.996
_diffrn_measured_fraction_theta_max 0.990
_diffrn_measurement_device_type 'Bruker D8 Venture PhotonII'
_diffrn_measurement_method 'phi and omega scans'
_diffrn_radiation_type CuK\a
_diffrn_radiation_wavelength 1.54178
_diffrn_reflns_av_R_equivalents 0.0663
_diffrn_reflns_av_unetI/netI 0.0771
_diffrn_reflns_Laue_measured_fraction_full 0.996
_diffrn_reflns_Laue_measured_fraction_max 0.990
_diffrn_reflns_limit_h_max 11
_diffrn_reflns_limit_h_min -11
_diffrn_reflns_limit_k_max 16
_diffrn_reflns_limit_k_min -15
_diffrn_reflns_limit_l_max 18
_diffrn_reflns_limit_l_min -18
_diffrn_reflns_number 18374
_diffrn_reflns_point_group_measured_fraction_full 0.996
_diffrn_reflns_point_group_measured_fraction_max 0.990
_diffrn_reflns_theta_full 67.679
_diffrn_reflns_theta_max 74.534
_diffrn_reflns_theta_min 3.305
_exptl_absorpt_coefficient_mu 0.627
_exptl_absorpt_correction_T_max 0.7538
_exptl_absorpt_correction_T_min 0.5101
_exptl_absorpt_correction_type multi-scan
_exptl_absorpt_process_details
;
 SADABS 2016/2: Krause, L., Herbst-Irmer, R., Sheldrick G.M. & Stalke D.,
 J. Appl. Cryst. 48 (2015) 3-10
;
_exptl_crystal_colour colourless
_exptl_crystal_density_diffrn 1.352
_exptl_crystal_description needle
_exptl_crystal_F_000 668
_exptl_crystal_size_max 0.39
_exptl_crystal_size_mid 0.03
_exptl_crystal_size_min 0.02
_refine_diff_density_max 0.295
_refine_diff_density_min -0.445
_refine_diff_density_rms 0.073
_refine_ls_extinction_method none
_refine_ls_goodness_of_fit_ref 0.975
_refine_ls_hydrogen_treatment constr
_refine_ls_matrix_type full
_refine_ls_number_parameters 451
_refine_ls_number_reflns 6362
_refine_ls_number_restraints 0
_refine_ls_restrained_S_all 0.975
_refine_ls_R_factor_all 0.0690
_refine_ls_R_factor_gt 0.0588
_refine_ls_shift/su_max 0.000
_refine_ls_shift/su_mean 0.000
_refine_ls_structure_factor_coef Fsqd
_refine_ls_weighting_details 'w=1/[\s^2^(Fo^2^)+(0.1168P)^2^+0.1667P] where P=(Fo^2^+2Fc^2^)/3'
_refine_ls_weighting_scheme calc
_refine_ls_wR_factor_gt 0.1557
_refine_ls_wR_factor_ref 0.1674
_reflns_Friedel_coverage 0.000
_reflns_number_gt 5138
_reflns_number_total 6362
_reflns_threshold_expression 'I > 2\s(I)'
_cod_data_source_file c8qm00678d2.cif
_cod_data_source_block 1_a
_cod_database_code 1554252
_shelx_shelxl_version_number 2016/6
_shelx_space_group_comment
;
The symmetry employed for this shelxl refinement is uniquely defined
by the following loop, which should always be used as a source of
symmetry information in preference to the above space-group names.
They are only intended as comments.
;

loop_
_space_group_symop_operation_xyz
'x, y, z'
'-x, -y, -z'

loop_
_atom_site_label
_atom_site_type_symbol
_atom_site_fract_x
_atom_site_fract_y
_atom_site_fract_z
_atom_site_U_iso_or_equiv
_atom_site_adp_type
_atom_site_occupancy
_atom_site_site_symmetry_order
_atom_site_calc_flag
_atom_site_refinement_flags_posn
_atom_site_refinement_flags_adp
N1 N 1.20889(15) 0.81128(11) 0.81200(10) 0.0227(3) Uani 1 1 d . .
N2 N 1.28002(15) 0.90736(11) 0.72118(10) 0.0221(3) Uani 1 1 d . .
N3 N -0.50581(16) 0.42592(12) 0.23041(11) 0.0274(3) Uani 1 1 d . .
N4 N -0.47303(17) 0.52051(13) 0.12859(11) 0.0293(3) Uani 1 1 d . .
N5 N -0.64260(16) 0.41743(12) 0.17031(11) 0.0272(3) Uani 1 1 d . .
C1 C 1.36341(18) 0.85705(12) 0.84527(11) 0.0212(3) Uani 1 1 d . .
C2 C 1.46956(18) 0.84345(12) 0.92228(11) 0.0226(3) Uani 1 1 d . .
C3 C 1.4269(2) 0.77031(13) 0.96826(12) 0.0263(3) Uani 1 1 d . .
H3 H 1.324299 0.730437 0.949977 0.032 Uiso 1 1 calc R U
C4 C 1.5335(2) 0.75630(14) 1.03977(13) 0.0310(4) Uani 1 1 d . .
H4 H 1.505020 0.706609 1.070501 0.037 Uiso 1 1 calc R U
C5 C 1.6834(2) 0.81575(15) 1.06646(13) 0.0321(4) Uani 1 1 d . .
H5 H 1.756823 0.805969 1.115571 0.038 Uiso 1 1 calc R U
C6 C 1.7273(2) 0.88862(15) 1.02296(13) 0.0299(4) Uani 1 1 d . .
H6 H 1.829769 0.928966 1.043311 0.036 Uiso 1 1 calc R U
C7 C 1.62182(18) 0.90392(13) 0.94864(11) 0.0233(3) Uani 1 1 d . .
C8 C 1.66619(18) 0.97875(13) 0.89926(11) 0.0230(3) Uani 1 1 d . .
C9 C 1.81081(19) 1.04794(14) 0.93099(13) 0.0290(4) Uani 1 1 d . .
H9 H 1.880798 1.047228 0.986634 0.035 Uiso 1 1 calc R U
C10 C 1.8546(2) 1.11706(16) 0.88382(15) 0.0340(4) Uani 1 1 d . .
H10 H 1.954103 1.162046 0.906280 0.041 Uiso 1 1 calc R U
C11 C 1.7524(2) 1.12067(16) 0.80310(15) 0.0355(4) Uani 1 1 d . .
H11 H 1.782624 1.167782 0.770253 0.043 Uiso 1 1 calc R U
C12 C 1.6079(2) 1.05614(15) 0.77095(13) 0.0305(4) Uani 1 1 d . .
H12 H 1.538661 1.059866 0.716434 0.037 Uiso 1 1 calc R U
C13 C 1.56085(18) 0.98455(13) 0.81769(11) 0.0227(3) Uani 1 1 d . .
C14 C 1.41057(17) 0.91883(13) 0.79246(11) 0.0212(3) Uani 1 1 d . .
C15 C 1.16234(18) 0.84207(12) 0.73699(11) 0.0216(3) Uani 1 1 d . .
C16 C 1.26473(17) 0.95104(13) 0.64370(11) 0.0228(3) Uani 1 1 d . .
C17 C 1.3270(2) 0.90555(14) 0.56066(13) 0.0286(3) Uani 1 1 d . .
H17 H 1.381536 0.847127 0.555614 0.034 Uiso 1 1 calc R U
C18 C 1.3090(2) 0.94607(16) 0.48465(14) 0.0344(4) Uani 1 1 d . .
H18 H 1.350841 0.915002 0.427046 0.041 Uiso 1 1 calc R U
C19 C 1.2303(2) 1.03167(17) 0.49272(15) 0.0381(4) Uani 1 1 d . .
H19 H 1.219666 1.059999 0.441089 0.046 Uiso 1 1 calc R U
C20 C 1.1673(2) 1.07603(16) 0.57550(16) 0.0389(4) Uani 1 1 d . .
H20 H 1.112673 1.134415 0.580472 0.047 Uiso 1 1 calc R U
C21 C 1.1835(2) 1.03548(15) 0.65152(13) 0.0306(4) Uani 1 1 d . .
H21 H 1.139383 1.065321 0.708300 0.037 Uiso 1 1 calc R U
C22 C 1.00599(18) 0.80600(12) 0.67458(12) 0.0219(3) Uani 1 1 d . .
C23 C 0.87852(19) 0.81852(14) 0.71888(12) 0.0271(3) Uani 1 1 d . .
H23 H 0.893247 0.856317 0.789090 0.033 Uiso 1 1 calc R U
C24 C 0.72979(19) 0.77661(14) 0.66212(12) 0.0266(3) Uani 1 1 d . .
H24 H 0.644154 0.786257 0.693942 0.032 Uiso 1 1 calc R U
C25 C 0.70450(18) 0.72030(12) 0.55853(12) 0.0227(3) Uani 1 1 d . .
C26 C 0.83268(18) 0.70917(13) 0.51429(11) 0.0233(3) Uani 1 1 d . .
H26 H 0.817890 0.671603 0.444049 0.028 Uiso 1 1 calc R U
C27 C 0.98159(18) 0.75172(13) 0.57048(12) 0.0236(3) Uani 1 1 d . .
H27 H 1.067145 0.744095 0.538436 0.028 Uiso 1 1 calc R U
C28 C 0.54553(18) 0.67738(13) 0.49888(12) 0.0233(3) Uani 1 1 d . .
C29 C 0.43296(19) 0.62698(14) 0.53419(13) 0.0260(3) Uani 1 1 d . .
H29 H 0.460216 0.616841 0.595464 0.031 Uiso 1 1 calc R U
C30 C 0.28216(18) 0.59178(13) 0.48054(13) 0.0257(3) Uani 1 1 d . .
H30 H 0.207850 0.556816 0.505332 0.031 Uiso 1 1 calc R U
C31 C 0.23655(18) 0.60656(13) 0.39032(12) 0.0237(3) Uani 1 1 d . .
C32 C 0.35039(18) 0.65441(13) 0.35412(12) 0.0246(3) Uani 1 1 d . .
H32 H 0.323418 0.663790 0.292458 0.030 Uiso 1 1 calc R U
C33 C 0.50220(18) 0.68840(13) 0.40690(12) 0.0247(3) Uani 1 1 d . .
H33 H 0.577815 0.719578 0.380269 0.030 Uiso 1 1 calc R U
C34 C 0.07254(18) 0.57449(13) 0.33787(11) 0.0231(3) Uani 1 1 d . .
C35 C -0.02164(19) 0.48428(13) 0.34151(13) 0.0259(3) Uani 1 1 d . .
H35 H 0.021537 0.441745 0.375517 0.031 Uiso 1 1 calc R U
C36 C -0.17698(19) 0.45618(13) 0.29619(12) 0.0257(3) Uani 1 1 d . .
H36 H -0.238664 0.394556 0.299349 0.031 Uiso 1 1 calc R U
C37 C -0.24337(18) 0.51719(13) 0.24622(11) 0.0242(3) Uani 1 1 d . .
C38 C -0.14994(19) 0.60601(15) 0.23987(13) 0.0285(4) Uani 1 1 d . .
H38 H -0.192746 0.647106 0.204141 0.034 Uiso 1 1 calc R U
C39 C 0.00514(19) 0.63394(14) 0.28579(13) 0.0273(3) Uani 1 1 d . .
H39 H 0.067022 0.694935 0.281725 0.033 Uiso 1 1 calc R U
C40 C -0.40895(19) 0.48830(13) 0.20140(12) 0.0244(3) Uani 1 1 d . .
C41 C -0.62205(19) 0.47307(14) 0.10914(12) 0.0255(3) Uani 1 1 d . .
C42 C -0.7481(2) 0.47037(16) 0.03789(15) 0.0357(4) Uani 1 1 d . .
H42 H -0.736415 0.507267 -0.006592 0.043 Uiso 1 1 calc R U
C43 C -0.8882(2) 0.41351(17) 0.03386(15) 0.0377(4) Uani 1 1 d . .
H43 H -0.974276 0.409331 -0.015266 0.045 Uiso 1 1 calc R U
C44 C -0.9078(2) 0.36061(16) 0.10136(15) 0.0358(4) Uani 1 1 d . .
H44 H -1.006887 0.323622 0.099263 0.043 Uiso 1 1 calc R U
C45 C -0.7831(2) 0.36321(16) 0.16950(14) 0.0330(4) Uani 1 1 d . .
H45 H -0.793690 0.328056 0.215417 0.040 Uiso 1 1 calc R U

loop_
_atom_site_aniso_label
_atom_site_aniso_U_11
_atom_site_aniso_U_22
_atom_site_aniso_U_33
_atom_site_aniso_U_23
_atom_site_aniso_U_13
_atom_site_aniso_U_12
N1 0.0212(6) 0.0232(6) 0.0244(6) 0.0130(5) -0.0004(5) 0.0013(5)
N2 0.0197(6) 0.0255(6) 0.0241(6) 0.0158(5) -0.0007(5) 0.0019(5)
N3 0.0225(7) 0.0308(7) 0.0286(6) 0.0144(6) -0.0008(5) 0.0013(5)
N4 0.0212(7) 0.0370(8) 0.0306(7) 0.0185(6) -0.0020(5) -0.0010(5)
N5 0.0216(7) 0.0299(7) 0.0296(7) 0.0128(6) 0.0016(5) 0.0027(5)
C1 0.0217(7) 0.0194(7) 0.0236(7) 0.0107(6) 0.0016(6) 0.0036(5)
C2 0.0240(8) 0.0213(7) 0.0238(7) 0.0106(6) 0.0015(6) 0.0063(6)
C3 0.0301(8) 0.0256(8) 0.0263(7) 0.0145(6) 0.0020(6) 0.0067(6)
C4 0.0413(10) 0.0281(8) 0.0280(8) 0.0156(7) 0.0036(7) 0.0113(7)
C5 0.0344(9) 0.0344(9) 0.0292(8) 0.0162(7) -0.0031(7) 0.0122(7)
C6 0.0278(8) 0.0321(9) 0.0299(8) 0.0141(7) -0.0021(6) 0.0085(6)
C7 0.0227(7) 0.0234(7) 0.0239(7) 0.0100(6) 0.0008(6) 0.0067(6)
C8 0.0210(7) 0.0240(7) 0.0239(7) 0.0094(6) 0.0019(6) 0.0056(6)
C9 0.0209(7) 0.0307(8) 0.0334(8) 0.0128(7) -0.0010(6) 0.0027(6)
C10 0.0216(8) 0.0367(9) 0.0412(9) 0.0168(8) -0.0004(7) -0.0024(6)
C11 0.0283(9) 0.0399(10) 0.0423(9) 0.0252(8) 0.0032(7) -0.0039(7)
C12 0.0252(8) 0.0355(9) 0.0332(8) 0.0202(7) 0.0007(6) -0.0018(7)
C13 0.0208(7) 0.0244(7) 0.0246(7) 0.0126(6) 0.0017(6) 0.0033(6)
C14 0.0189(7) 0.0234(7) 0.0223(7) 0.0116(6) -0.0004(5) 0.0039(5)
C15 0.0204(7) 0.0226(7) 0.0240(7) 0.0128(6) 0.0021(6) 0.0026(5)
C16 0.0202(7) 0.0249(7) 0.0255(7) 0.0170(6) -0.0025(6) -0.0016(6)
C17 0.0306(8) 0.0298(8) 0.0315(8) 0.0193(7) 0.0057(7) 0.0059(6)
C18 0.0382(10) 0.0399(10) 0.0294(8) 0.0206(7) 0.0059(7) 0.0005(7)
C19 0.0426(10) 0.0397(10) 0.0380(9) 0.0289(8) -0.0023(8) -0.0016(8)
C20 0.0436(10) 0.0340(10) 0.0471(10) 0.0280(8) -0.0003(8) 0.0103(8)
C21 0.0324(9) 0.0313(8) 0.0324(8) 0.0183(7) 0.0027(7) 0.0065(7)
C22 0.0208(7) 0.0207(7) 0.0263(7) 0.0141(6) 0.0001(6) 0.0014(5)
C23 0.0249(8) 0.0296(8) 0.0254(7) 0.0115(6) 0.0014(6) 0.0007(6)
C24 0.0213(7) 0.0307(8) 0.0291(8) 0.0133(6) 0.0046(6) 0.0034(6)
C25 0.0199(7) 0.0219(7) 0.0287(7) 0.0141(6) 0.0009(6) 0.0031(5)
C26 0.0227(7) 0.0237(7) 0.0237(7) 0.0111(6) 0.0001(6) 0.0039(6)
C27 0.0199(7) 0.0254(8) 0.0282(7) 0.0138(6) 0.0037(6) 0.0047(6)
C28 0.0203(7) 0.0233(7) 0.0282(7) 0.0131(6) 0.0016(6) 0.0043(6)
C29 0.0215(8) 0.0294(8) 0.0305(7) 0.0174(6) 0.0008(6) 0.0037(6)
C30 0.0213(7) 0.0282(8) 0.0320(8) 0.0185(6) 0.0018(6) 0.0030(6)
C31 0.0214(7) 0.0230(7) 0.0270(7) 0.0123(6) -0.0001(6) 0.0027(6)
C32 0.0224(8) 0.0267(8) 0.0261(7) 0.0133(6) 0.0016(6) 0.0034(6)
C33 0.0216(7) 0.0265(8) 0.0281(7) 0.0146(6) 0.0022(6) 0.0024(6)
C34 0.0203(7) 0.0257(8) 0.0233(7) 0.0111(6) 0.0016(6) 0.0024(6)
C35 0.0229(8) 0.0238(7) 0.0318(7) 0.0137(6) 0.0008(6) 0.0030(6)
C36 0.0225(8) 0.0240(7) 0.0303(7) 0.0126(6) 0.0008(6) 0.0015(6)
C37 0.0212(8) 0.0269(8) 0.0218(7) 0.0089(6) -0.0009(6) 0.0011(6)
C38 0.0246(8) 0.0335(9) 0.0298(8) 0.0190(7) -0.0018(6) 0.0010(6)
C39 0.0226(8) 0.0312(8) 0.0313(8) 0.0198(7) 0.0000(6) -0.0011(6)
C40 0.0217(8) 0.0260(8) 0.0244(7) 0.0105(6) 0.0002(6) 0.0030(6)
C41 0.0208(7) 0.0285(8) 0.0266(7) 0.0128(6) -0.0001(6) 0.0011(6)
C42 0.0290(9) 0.0402(10) 0.0381(9) 0.0211(8) -0.0054(7) 0.0026(7)
C43 0.0249(8) 0.0410(10) 0.0434(10) 0.0169(8) -0.0065(7) 0.0058(7)
C44 0.0201(8) 0.0381(10) 0.0447(10) 0.0129(8) 0.0030(7) 0.0010(7)
C45 0.0287(9) 0.0357(9) 0.0357(9) 0.0175(7) 0.0051(7) -0.0010(7)

loop_
_atom_type_symbol
_atom_type_description
_atom_type_scat_dispersion_real
_atom_type_scat_dispersion_imag
_atom_type_scat_source
C C 0.0181 0.0091 'International Tables Vol C Tables 4.2.6.8 and 6.1.1.4'
H H 0.0000 0.0000 'International Tables Vol C Tables 4.2.6.8 and 6.1.1.4'
N N 0.0311 0.0180 'International Tables Vol C Tables 4.2.6.8 and 6.1.1.4'

loop_
_geom_angle_atom_site_label_1
_geom_angle_atom_site_label_2
_geom_angle_atom_site_label_3
_geom_angle
C15 N1 C1 104.95(13)
C15 N2 C14 106.61(12)
C15 N2 C16 124.61(13)
C14 N2 C16 128.77(13)
C40 N3 N5 101.80(13)
C41 N4 C40 102.29(14)
N3 N5 C41 110.08(13)
N3 N5 C45 126.78(15)
C41 N5 C45 123.13(15)
N1 C1 C14 111.45(13)
N1 C1 C2 127.12(14)
C14 C1 C2 121.42(14)
C3 C2 C7 120.77(15)
C3 C2 C1 121.72(15)
C7 C2 C1 117.47(15)
C4 C3 C2 120.27(16)
C4 C3 H3 119.9
C2 C3 H3 119.9
C3 C4 C5 119.36(17)
C3 C4 H4 120.3
C5 C4 H4 120.3
C6 C5 C4 121.32(16)
C6 C5 H5 119.3
C4 C5 H5 119.3
C5 C6 C7 120.84(16)
C5 C6 H6 119.6
C7 C6 H6 119.6
C6 C7 C2 117.43(16)
C6 C7 C8 122.08(15)
C2 C7 C8 120.49(14)
C9 C8 C13 117.78(15)
C9 C8 C7 121.63(14)
C13 C8 C7 120.58(14)
C10 C9 C8 122.01(16)
C10 C9 H9 119.0
C8 C9 H9 119.0
C9 C10 C11 119.82(16)
C9 C10 H10 120.1
C11 C10 H10 120.1
C12 C11 C10 120.15(17)
C12 C11 H11 119.9
C10 C11 H11 119.9
C11 C12 C13 121.02(16)
C11 C12 H12 119.5
C13 C12 H12 119.5
C12 C13 C14 124.69(15)
C12 C13 C8 119.17(15)
C14 C13 C8 116.09(14)
C1 C14 N2 104.90(13)
C1 C14 C13 123.39(14)
N2 C14 C13 131.52(14)
N1 C15 N2 112.05(13)
N1 C15 C22 123.84(14)
N2 C15 C22 124.03(14)
C17 C16 C21 120.92(15)
C17 C16 N2 119.34(14)
C21 C16 N2 119.70(15)
C16 C17 C18 119.34(17)
C16 C17 H17 120.3
C18 C17 H17 120.3
C19 C18 C17 120.06(18)
C19 C18 H18 120.0
C17 C18 H18 120.0
C20 C19 C18 120.25(16)
C20 C19 H19 119.9
C18 C19 H19 119.9
C19 C20 C21 120.11(18)
C19 C20 H20 119.9
C21 C20 H20 119.9
C16 C21 C20 119.30(17)
C16 C21 H21 120.4
C20 C21 H21 120.4
C23 C22 C27 118.59(14)
C23 C22 C15 120.03(14)
C27 C22 C15 121.23(14)
C22 C23 C24 120.98(15)
C22 C23 H23 119.5
C24 C23 H23 119.5
C23 C24 C25 120.80(15)
C23 C24 H24 119.6
C25 C24 H24 119.6
C26 C25 C24 117.98(14)
C26 C25 C28 121.78(14)
C24 C25 C28 120.21(14)
C27 C26 C25 121.50(14)
C27 C26 H26 119.2
C25 C26 H26 119.2
C26 C27 C22 120.11(14)
C26 C27 H27 119.9
C22 C27 H27 119.9
C29 C28 C33 118.19(14)
C29 C28 C25 120.67(14)
C33 C28 C25 121.12(14)
C30 C29 C28 120.56(15)
C30 C29 H29 119.7
C28 C29 H29 119.7
C29 C30 C31 121.54(15)
C29 C30 H30 119.2
C31 C30 H30 119.2
C32 C31 C30 117.61(14)
C32 C31 C34 122.03(14)
C30 C31 C34 120.35(14)
C33 C32 C31 121.04(15)
C33 C32 H32 119.5
C31 C32 H32 119.5
C32 C33 C28 120.99(15)
C32 C33 H33 119.5
C28 C33 H33 119.5
C39 C34 C35 117.73(15)
C39 C34 C31 121.78(14)
C35 C34 C31 120.47(15)
C36 C35 C34 121.00(15)
C36 C35 H35 119.5
C34 C35 H35 119.5
C35 C36 C37 120.74(15)
C35 C36 H36 119.6
C37 C36 H36 119.6
C36 C37 C38 118.94(15)
C36 C37 C40 119.99(15)
C38 C37 C40 121.08(15)
C39 C38 C37 119.97(16)
C39 C38 H38 120.0
C37 C38 H38 120.0
C38 C39 C34 121.60(15)
C38 C39 H39 119.2
C34 C39 H39 119.2
N3 C40 N4 115.99(14)
N3 C40 C37 120.88(15)
N4 C40 C37 123.12(15)
N4 C41 N5 109.82(14)
N4 C41 C42 130.99(17)
N5 C41 C42 119.15(15)
C43 C42 C41 118.39(18)
C43 C42 H42 120.8
C41 C42 H42 120.8
C42 C43 C44 121.29(17)
C42 C43 H43 119.4
C44 C43 H43 119.4
C45 C44 C43 119.37(17)
C45 C44 H44 120.3
C43 C44 H44 120.3
C44 C45 N5 118.56(17)
C44 C45 H45 120.7
N5 C45 H45 120.7

loop_
_geom_bond_atom_site_label_1
_geom_bond_atom_site_label_2
_geom_bond_distance
N1 C15 1.324(2)
N1 C1 1.378(2)
N2 C15 1.380(2)
N2 C14 1.3938(19)
N2 C16 1.4361(19)
N3 C40 1.341(2)
N3 N5 1.358(2)
N4 C41 1.345(2)
N4 C40 1.353(2)
N5 C41 1.361(2)
N5 C45 1.366(2)
C1 C14 1.379(2)
C1 C2 1.432(2)
C2 C3 1.408(2)
C2 C7 1.417(2)
C3 C4 1.380(2)
C3 H3 0.9500
C4 C5 1.393(3)
C4 H4 0.9500
C5 C6 1.381(3)
C5 H5 0.9500
C6 C7 1.412(2)
C6 H6 0.9500
C7 C8 1.468(2)
C8 C9 1.402(2)
C8 C13 1.431(2)
C9 C10 1.381(3)
C9 H9 0.9500
C10 C11 1.395(3)
C10 H10 0.9500
C11 C12 1.376(2)
C11 H11 0.9500
C12 C13 1.411(2)
C12 H12 0.9500
C13 C14 1.430(2)
C15 C22 1.469(2)
C16 C17 1.382(2)
C16 C21 1.385(2)
C17 C18 1.389(2)
C17 H17 0.9500
C18 C19 1.384(3)
C18 H18 0.9500
C19 C20 1.380(3)
C19 H19 0.9500
C20 C21 1.388(3)
C20 H20 0.9500
C21 H21 0.9500
C22 C23 1.388(2)
C22 C27 1.404(2)
C23 C24 1.389(2)
C23 H23 0.9500
C24 C25 1.400(2)
C24 H24 0.9500
C25 C26 1.392(2)
C25 C28 1.478(2)
C26 C27 1.388(2)
C26 H26 0.9500
C27 H27 0.9500
C28 C29 1.400(2)
C28 C33 1.402(2)
C29 C30 1.385(2)
C29 H29 0.9500
C30 C31 1.405(2)
C30 H30 0.9500
C31 C32 1.399(2)
C31 C34 1.481(2)
C32 C33 1.389(2)
C32 H32 0.9500
C33 H33 0.9500
C34 C39 1.398(2)
C34 C35 1.402(2)
C35 C36 1.387(2)
C35 H35 0.9500
C36 C37 1.390(2)
C36 H36 0.9500
C37 C38 1.401(2)
C37 C40 1.468(2)
C38 C39 1.388(2)
C38 H38 0.9500
C39 H39 0.9500
C41 C42 1.399(2)
C42 C43 1.363(3)
C42 H42 0.9500
C43 C44 1.414(3)
C43 H43 0.9500
C44 C45 1.364(3)
C44 H44 0.9500
C45 H45 0.9500
